data_7010959
loop_
_publ_author_name
'Isaac Abrahams'
'Donald C. Bradley'
'Halina Chudzynska'
'Majid Motevalli'
'Robin A. Sinclair'

_publ_section_title
;
 New polynuclear aluminium oxoalkoxides. Crystal structures of
 [Al5(\m5-O)(\m-OBui)8(OBui)5] and
 [Al8(\m4-O)2(\m-OH)2(\m-OBui)10(OBui)8]
;
_journal_issue 2
_journal_name_full 'J. Chem. Soc., Dalton Trans.'
_journal_page_first 259
_journal_page_last 266
_journal_paper_doi 10.1039/b105876m
_journal_year 2002
_chemical_compound_source 'synthesis as described'
_chemical_formula_moiety 'C72 H164 Al8 O22'
_chemical_formula_structural 'C72 H164 AL8 O22'
_chemical_formula_sum 'C72 H164 Al8 O22'
_chemical_formula_weight 1597.87
_space_group_IT_number 15
_symmetry_cell_setting monoclinic
_symmetry_Int_Tables_number 15
_symmetry_space_group_name_Hall '-C 2yc'
_symmetry_space_group_name_H-M 'C 1 2/c 1'
_atom_sites_solution_hydrogens geom
_atom_sites_solution_primary direct
_atom_sites_solution_secondary difmap
_audit_conform_dict_location ftp://ftp.iucr.org/cifdics/cif_core_2.1beta5.dic
_audit_conform_dict_name cif_core.dic
_audit_conform_dict_version 2.1beta5
_audit_creation_date 2001-06-12T17:21:27-00:00
_audit_creation_method 'WinGX routine CIF_UPDATE'
_cell_angle_alpha 90
_cell_angle_beta 99.81(3)
_cell_angle_gamma 90
_cell_formula_units_Z 4
_cell_length_a 29.282(5)
_cell_length_b 19.276(8)
_cell_length_c 18.192(4)
_cell_measurement_reflns_used 18
_cell_measurement_temperature 293(2)
_cell_measurement_theta_max 14.4425
_cell_measurement_theta_min 10.1385
_cell_measurement_wavelength 0.71073
_cell_volume 10118(5)
_computing_cell_refinement 'CAD4 Express (Enraf Nonius, 1994)'
_computing_data_collection 'CAD4 Express (Enraf Nonius, 1994)'
_computing_data_reduction 'XCAD4 (Harms & Wocadlo, 1995)'
_computing_molecular_graphics 'Ortep-3 for Windows (Farrugia, 1997)'
_computing_publication_material 'WinGX publication routines (Farrugia, 1999)'
_computing_structure_refinement 'SHELXL-97 (Sheldrick, 1997)'
_computing_structure_solution 'SHELXS-97 (Sheldrick, 1997)'
_diffrn_ambient_temperature 293(2)
_diffrn_detector 'scintillation LiI'
_diffrn_detector_dtime 1.195
_diffrn_measured_fraction_theta_full 0.996
_diffrn_measured_fraction_theta_max 0.996
_diffrn_measurement_device '\k-geometry diffractometer'
_diffrn_measurement_device_type 'Enraf Nonius CAD4'
_diffrn_measurement_method 'non-profiled omega/2theta scans'
_diffrn_orient_matrix_type
;
x-axis points to radiation source
the matrix is specified in reciprocal space
;
_diffrn_orient_matrix_UB_11 -0.2244E-2
_diffrn_orient_matrix_UB_12 0.15304E-1
_diffrn_orient_matrix_UB_13 0.51774E-1
_diffrn_orient_matrix_UB_21 0.25811E-1
_diffrn_orient_matrix_UB_22 0.33671E-1
_diffrn_orient_matrix_UB_23 -0.1048E-2
_diffrn_orient_matrix_UB_31 -0.23006E-1
_diffrn_orient_matrix_UB_32 0.36433E-1
_diffrn_orient_matrix_UB_33 -0.02068
_diffrn_radiation_monochromator graphite
_diffrn_radiation_probe x-ray
_diffrn_radiation_type MoK\a
_diffrn_radiation_wavelength 0.71069
_diffrn_reflns_av_R_equivalents 0.0329
_diffrn_reflns_av_sigmaI/netI 0.1315
_diffrn_reflns_limit_h_max 34
_diffrn_reflns_limit_h_min 0
_diffrn_reflns_limit_k_max 0
_diffrn_reflns_limit_k_min -22
_diffrn_reflns_limit_l_max 21
_diffrn_reflns_limit_l_min -21
_diffrn_reflns_number 9062
_diffrn_reflns_theta_full 25
_diffrn_reflns_theta_max 25
_diffrn_reflns_theta_min 1.62
_diffrn_source 'Enraf Nonius FR590'
_diffrn_standards_decay_% 5
_diffrn_standards_interval_time 60
_diffrn_standards_number 2
_exptl_absorpt_coefficient_mu 0.137
_exptl_absorpt_correction_T_max 0.9995
_exptl_absorpt_correction_T_min 0.9569
_exptl_absorpt_correction_type psi-scan
_exptl_absorpt_process_details
;
North A.C.T., Phillips D.C. & Mathews F.S. (1968) Acta. Cryst. A24, 351
Number of psi-scan sets used was   3
Theta correction was applied.
Averaged transmission function was used.
No Fourier smoothing was applied.
;
_exptl_crystal_colour colourless
_exptl_crystal_density_diffrn 1.049
_exptl_crystal_density_method 'not measured'
_exptl_crystal_description prism
_exptl_crystal_F_000 3504
_exptl_crystal_size_max 0.3
_exptl_crystal_size_mid 0.3
_exptl_crystal_size_min 0.25
_refine_diff_density_max 0.323
_refine_diff_density_min -0.333
_refine_diff_density_rms 0.049
_refine_ls_extinction_coef 0.00005(6)
_refine_ls_extinction_expression Fc^*^=kFc[1+0.001xFc^2^\l^3^/sin(2\q)]^-1/4^
_refine_ls_extinction_method SHELXL
_refine_ls_goodness_of_fit_ref 0.948
_refine_ls_hydrogen_treatment mixed
_refine_ls_matrix_type full
_refine_ls_number_parameters 519
_refine_ls_number_reflns 8876
_refine_ls_number_restraints 0
_refine_ls_restrained_S_all 0.948
_refine_ls_R_factor_all 0.1997
_refine_ls_R_factor_gt 0.0624
_refine_ls_shift/su_max 0.321
_refine_ls_shift/su_mean 0.014
_refine_ls_structure_factor_coef Fsqd
_refine_ls_weighting_details 'calc w=1/[\s^2^(Fo^2^)+(0.1000P)^2^+2.5000P] where P=(Fo^2^+2Fc^2^)/3'
_refine_ls_weighting_scheme calc
_refine_ls_wR_factor_gt 0.1517
_refine_ls_wR_factor_ref 0.2009
_reflns_number_gt 3822
_reflns_number_total 8876
_reflns_threshold_expression >2sigma(I)
_cod_data_source_file b105876m.txt
_cod_data_source_block alumh
_cod_original_sg_symbol_H-M 'C 2/c'
_cod_database_code 7010959
_exptl_absorpt_factor_mur 0
_exptl_absorpt_correction_t_ave 0.9744
_diffrn_standards_decay_corr_max 1.088
_diffrn_standards_decay_corr_min 0.97

loop_
_symmetry_equiv_pos_as_xyz
'x, y, z'
'-x, y, -z+1/2'
'x+1/2, y+1/2, z'
'-x+1/2, y+1/2, -z+1/2'
'-x, -y, -z'
'x, -y, z-1/2'
'-x+1/2, -y+1/2, -z'
'x+1/2, -y+1/2, z-1/2'

loop_
_atom_site_label
_atom_site_type_symbol
_atom_site_fract_x
_atom_site_fract_y
_atom_site_fract_z
_atom_site_U_iso_or_equiv
_atom_site_adp_type
_atom_site_occupancy
_atom_site_symmetry_multiplicity
_atom_site_calc_flag
_atom_site_refinement_flags
_atom_site_disorder_assembly
_atom_site_disorder_group
Al1 Al 0.22478(4) 0.21574(7) 0.04680(7) 0.0442(3) Uani 1 1 d . . .
Al2 Al 0.17256(4) 0.23699(7) 0.16453(7) 0.0498(4) Uani 1 1 d . C .
Al3 Al 0.14882(4) 0.12633(7) 0.05953(7) 0.0494(4) Uani 1 1 d . C .
Al4 Al 0.10651(4) 0.26310(7) 0.02680(7) 0.0515(4) Uani 1 1 d . C .
O1 O 0.04914(11) 0.28717(19) 0.0107(2) 0.0789(11) Uani 1 1 d . . .
O2 O 0.13064(10) 0.31172(16) -0.03942(17) 0.0634(9) Uani 1 1 d . . .
O3 O 0.20627(9) 0.12607(14) 0.02791(15) 0.0481(7) Uani 1 1 d . . .
O4 O 0.23439(9) 0.23354(14) 0.14679(14) 0.0469(7) Uani 1 1 d . . .
O5 O 0.09703(9) 0.16645(15) 0.00769(16) 0.0541(8) Uani 1 1 d . . .
O6 O 0.12157(10) 0.29067(15) 0.12781(16) 0.0574(8) Uani 1 1 d . . .
O7 O 0.15373(10) 0.14614(14) 0.15996(15) 0.0536(8) Uani 1 1 d . . .
O8 O 0.18236(11) 0.2582(2) 0.25600(18) 0.0765(10) Uani 1 1 d . . .
O9 O 0.13675(12) 0.04029(17) 0.0552(2) 0.0741(10) Uani 1 1 d . . .
O10 O 0.21798(12) 0.28235(16) -0.02457(18) 0.0496(9) Uani 1 1 d . . .
O11 O 0.16515(8) 0.22255(13) 0.06160(14) 0.0417(7) Uani 1 1 d . . .
C11 C 0.0075(3) 0.2969(6) 0.0064(8) 0.255(8) Uani 1 1 d . B .
H11A H -0.0019 0.2603 -0.0296 0.306 Uiso 1 1 calc R . .
H11B H 0.0051 0.2753 0.0537 0.306 Uiso 1 1 calc R . .
C12 C -0.0302(4) 0.3253(10) -0.0016(16) 0.272(8) Uani 1 1 d . . .
H12 H -0.0179 0.3681 0.0234 0.327 Uiso 1 1 calc R A 1
C13A C -0.0651(17) 0.356(3) -0.041(4) 0.30(3) Uani 0.5 1 d P B 1
H13A H -0.085 0.3747 -0.0095 0.455 Uiso 0.5 1 calc PR B 1
H13B H -0.0821 0.3235 -0.0755 0.455 Uiso 0.5 1 calc PR B 1
H13C H -0.0541 0.3932 -0.0692 0.455 Uiso 0.5 1 calc PR B 1
C14A C -0.0426(11) 0.2902(17) 0.0753(18) 0.266(15) Uani 0.5 1 d P B 1
H14A H -0.0728 0.3052 0.0826 0.398 Uiso 0.5 1 calc PR B 1
H14B H -0.02 0.3043 0.1172 0.398 Uiso 0.5 1 calc PR B 1
H14C H -0.0423 0.2405 0.071 0.398 Uiso 0.5 1 calc PR B 1
C13B C -0.0326(10) 0.324(3) -0.092(3) 0.39(4) Uani 0.5 1 d P B 2
H13D H -0.061 0.3452 -0.1159 0.589 Uiso 0.5 1 calc PR B 2
H13E H -0.0313 0.277 -0.1087 0.589 Uiso 0.5 1 calc PR B 2
H13F H -0.0067 0.3495 -0.1046 0.589 Uiso 0.5 1 calc PR B 2
C14B C -0.0740(9) 0.330(3) 0.001(4) 0.31(4) Uani 0.5 1 d P B 2
H14D H -0.0857 0.3729 -0.0226 0.469 Uiso 0.5 1 calc PR B 2
H14E H -0.0786 0.3297 0.0515 0.469 Uiso 0.5 1 calc PR B 2
H14F H -0.09 0.2919 -0.0258 0.469 Uiso 0.5 1 calc PR B 2
C21 C 0.1053(2) 0.3499(4) -0.1001(3) 0.102(2) Uani 1 1 d . . .
H21A H 0.077 0.3249 -0.119 0.122 Uiso 1 1 calc R . .
H21B H 0.1235 0.3519 -0.1399 0.122 Uiso 1 1 calc R . .
C22 C 0.0930(3) 0.4215(5) -0.0819(5) 0.154(4) Uani 1 1 d . . .
H22 H 0.0742 0.4191 -0.0422 0.185 Uiso 1 1 calc R . .
C23 C 0.0634(4) 0.4531(6) -0.1503(7) 0.311(9) Uani 1 1 d . . .
H23A H 0.0539 0.4988 -0.1386 0.466 Uiso 1 1 calc R . .
H23B H 0.0365 0.4247 -0.1656 0.466 Uiso 1 1 calc R . .
H23C H 0.0811 0.4557 -0.1901 0.466 Uiso 1 1 calc R . .
C24 C 0.1347(4) 0.4619(5) -0.0541(8) 0.239(7) Uani 1 1 d . . .
H24A H 0.126 0.5076 -0.0407 0.359 Uiso 1 1 calc R . .
H24B H 0.1535 0.4652 -0.0924 0.359 Uiso 1 1 calc R . .
H24C H 0.152 0.4393 -0.0111 0.359 Uiso 1 1 calc R . .
C31 C 0.23106(16) 0.0679(2) 0.0046(3) 0.0588(13) Uani 1 1 d . . .
H31A H 0.2303 0.0299 0.0393 0.071 Uiso 1 1 calc R . .
H31B H 0.2632 0.0809 0.006 0.071 Uiso 1 1 calc R . .
C32 C 0.2109(2) 0.0437(3) -0.0732(3) 0.0836(17) Uani 1 1 d . . .
H32 H 0.1785 0.0309 -0.0734 0.1 Uiso 1 1 calc R . .
C33 C 0.2370(2) -0.0221(3) -0.0901(4) 0.118(2) Uani 1 1 d . . .
H33A H 0.2349 -0.0565 -0.0526 0.177 Uiso 1 1 calc R . .
H33B H 0.2689 -0.011 -0.0901 0.177 Uiso 1 1 calc R . .
H33C H 0.2233 -0.0399 -0.1381 0.177 Uiso 1 1 calc R . .
C34 C 0.2116(3) 0.0978(4) -0.1304(4) 0.137(3) Uani 1 1 d . . .
H34A H 0.1973 0.0803 -0.1781 0.206 Uiso 1 1 calc R . .
H34B H 0.2431 0.1105 -0.1322 0.206 Uiso 1 1 calc R . .
H34C H 0.195 0.1378 -0.118 0.206 Uiso 1 1 calc R . .
C41 C 0.27652(15) 0.2306(3) 0.2015(3) 0.0637(13) Uani 1 1 d . . .
H41A H 0.2785 0.2719 0.2323 0.076 Uiso 1 1 calc R . .
H41B H 0.3029 0.2306 0.1758 0.076 Uiso 1 1 calc R . .
C42 C 0.27914(18) 0.1666(3) 0.2515(3) 0.0747(15) Uani 1 1 d . . .
H42 H 0.2526 0.168 0.2777 0.09 Uiso 1 1 calc R . .
C43 C 0.3230(2) 0.1727(4) 0.3097(4) 0.132(3) Uani 1 1 d . . .
H43A H 0.3225 0.2156 0.3365 0.198 Uiso 1 1 calc R . .
H43B H 0.3497 0.1719 0.2854 0.198 Uiso 1 1 calc R . .
H43C H 0.3246 0.1346 0.344 0.198 Uiso 1 1 calc R . .
C44 C 0.2769(2) 0.0994(3) 0.2091(3) 0.0973(19) Uani 1 1 d . . .
H44A H 0.2773 0.0613 0.2431 0.146 Uiso 1 1 calc R . .
H44B H 0.3032 0.096 0.1841 0.146 Uiso 1 1 calc R . .
H44C H 0.249 0.098 0.1729 0.146 Uiso 1 1 calc R . .
C51 C 0.05568(17) 0.1321(3) -0.0274(3) 0.0785(16) Uani 1 1 d . . .
H51A H 0.03 0.1646 -0.0327 0.094 Uiso 1 1 calc R . .
H51B H 0.0488 0.0943 0.0041 0.094 Uiso 1 1 calc R . .
C52 C 0.0601(2) 0.1041(5) -0.1025(4) 0.120(2) Uani 1 1 d . . .
H52 H 0.0853 0.0701 -0.0949 0.144 Uiso 1 1 calc R . .
C53 C 0.0141(3) 0.0635(5) -0.1330(5) 0.187(5) Uani 1 1 d . . .
H53A H 0.0087 0.0292 -0.0972 0.28 Uiso 1 1 calc R . .
H53B H 0.017 0.0412 -0.1791 0.28 Uiso 1 1 calc R . .
H53C H -0.0115 0.0954 -0.1412 0.28 Uiso 1 1 calc R . .
C54 C 0.0720(4) 0.1566(5) -0.1551(4) 0.181(4) Uani 1 1 d . . .
H54A H 0.0753 0.1345 -0.2011 0.272 Uiso 1 1 calc R . .
H54B H 0.1006 0.1788 -0.134 0.272 Uiso 1 1 calc R . .
H54C H 0.0477 0.1907 -0.1643 0.272 Uiso 1 1 calc R . .
C61 C 0.0939(2) 0.3312(3) 0.1693(3) 0.093(2) Uani 1 1 d . . .
H61A H 0.107 0.3284 0.2219 0.112 Uiso 1 1 calc R . .
H61B H 0.0629 0.3119 0.1626 0.112 Uiso 1 1 calc R . .
C62 C 0.0909(3) 0.4066(4) 0.1459(5) 0.133(3) Uani 1 1 d . . .
H62 H 0.08 0.4094 0.092 0.16 Uiso 1 1 calc R . .
C63 C 0.0534(4) 0.4395(6) 0.1878(6) 0.259(7) Uani 1 1 d . . .
H63A H 0.0241 0.4173 0.1715 0.388 Uiso 1 1 calc R . .
H63B H 0.0507 0.4882 0.1768 0.388 Uiso 1 1 calc R . .
H63C H 0.0626 0.433 0.2405 0.388 Uiso 1 1 calc R . .
C64 C 0.1376(4) 0.4398(4) 0.1641(7) 0.217(6) Uani 1 1 d . . .
H64A H 0.1357 0.487 0.147 0.326 Uiso 1 1 calc R . .
H64B H 0.1592 0.4148 0.1398 0.326 Uiso 1 1 calc R . .
H64C H 0.1479 0.4389 0.2171 0.326 Uiso 1 1 calc R . .
C71 C 0.14347(18) 0.1044(3) 0.2207(3) 0.0681(14) Uani 1 1 d . . .
H71A H 0.168 0.1104 0.2633 0.082 Uiso 1 1 calc R . .
H71B H 0.1431 0.056 0.2062 0.082 Uiso 1 1 calc R . .
C72 C 0.0987(3) 0.1216(5) 0.2435(4) 0.134(3) Uani 1 1 d . . .
H72 H 0.1026 0.1685 0.2646 0.161 Uiso 1 1 calc R . .
C73 C 0.0925(3) 0.0745(6) 0.3084(5) 0.223(6) Uani 1 1 d . . .
H73A H 0.1198 0.0767 0.3461 0.335 Uiso 1 1 calc R . .
H73B H 0.0878 0.0277 0.2909 0.335 Uiso 1 1 calc R . .
H73C H 0.0662 0.0896 0.3291 0.335 Uiso 1 1 calc R . .
C74 C 0.0594(3) 0.1242(6) 0.1910(5) 0.180(4) Uani 1 1 d . . .
H74A H 0.0338 0.1384 0.2141 0.27 Uiso 1 1 calc R . .
H74B H 0.0532 0.0792 0.1691 0.27 Uiso 1 1 calc R . .
H74C H 0.0635 0.157 0.1529 0.27 Uiso 1 1 calc R . .
C81 C 0.1971(4) 0.2972(6) 0.3113(5) 0.210(6) Uani 1 1 d . . .
H81A H 0.2301 0.2877 0.3203 0.252 Uiso 1 1 calc R . .
H81B H 0.1942 0.3431 0.2891 0.252 Uiso 1 1 calc R . .
C82 C 0.1888(5) 0.3081(8) 0.3758(5) 0.213(6) Uani 1 1 d . . .
H82 H 0.1558 0.3198 0.3653 0.255 Uiso 1 1 calc R . .
C83 C 0.2062(5) 0.3610(8) 0.4257(9) 0.353(12) Uani 1 1 d . . .
H83A H 0.1931 0.3566 0.4705 0.529 Uiso 1 1 calc R . .
H83B H 0.198 0.4053 0.4032 0.529 Uiso 1 1 calc R . .
H83C H 0.2393 0.3572 0.4378 0.529 Uiso 1 1 calc R . .
C84 C 0.1882(6) 0.2436(12) 0.4183(9) 0.394(15) Uani 1 1 d . . .
H84A H 0.1806 0.2538 0.4665 0.591 Uiso 1 1 calc R . .
H84B H 0.2181 0.222 0.4243 0.591 Uiso 1 1 calc R . .
H84C H 0.1653 0.2127 0.3919 0.591 Uiso 1 1 calc R . .
C91A C 0.1510(6) -0.0225(7) 0.0785(9) 0.095(4) Uani 0.5 1 d P C 1
H91A H 0.1738 -0.0163 0.1234 0.114 Uiso 0.5 1 calc PR C 1
H91B H 0.1673 -0.0418 0.041 0.114 Uiso 0.5 1 calc PR C 1
C92A C 0.1175(7) -0.0768(10) 0.0953(11) 0.092(6) Uani 0.5 1 d P C 1
H92A H 0.0995 -0.058 0.1316 0.11 Uiso 0.5 1 calc PR C 1
C93A C 0.0846(9) -0.0884(12) 0.0201(13) 0.172(9) Uani 0.5 1 d P C 1
H93A H 0.0712 -0.0449 0.002 0.259 Uiso 0.5 1 calc PR C 1
H93B H 0.0604 -0.12 0.0273 0.259 Uiso 0.5 1 calc PR C 1
H93C H 0.1018 -0.1075 -0.0156 0.259 Uiso 0.5 1 calc PR C 1
C94A C 0.1370(10) -0.1400(11) 0.1221(18) 0.211(12) Uani 0.5 1 d P C 1
H94A H 0.113 -0.1704 0.1328 0.317 Uiso 0.5 1 calc PR C 1
H94B H 0.159 -0.1321 0.1668 0.317 Uiso 0.5 1 calc PR C 1
H94C H 0.1523 -0.1609 0.085 0.317 Uiso 0.5 1 calc PR C 1
C91B C 0.1151(6) -0.0191(8) 0.0459(10) 0.112(5) Uani 0.5 1 d P C 2
H91C H 0.1014 -0.0218 -0.0065 0.134 Uiso 0.5 1 calc PR C 2
H91D H 0.0895 -0.0163 0.0735 0.134 Uiso 0.5 1 calc PR C 2
C92B C 0.1366(12) -0.0823(11) 0.0642(18) 0.151(10) Uani 0.5 1 d P C 2
H92B H 0.1593 -0.0873 0.0307 0.181 Uiso 0.5 1 calc PR C 2
C93B C 0.1641(11) -0.0878(11) 0.1418(14) 0.259(16) Uani 0.5 1 d P C 2
H93D H 0.1789 -0.1324 0.1482 0.388 Uiso 0.5 1 calc PR C 2
H93E H 0.1438 -0.0825 0.1776 0.388 Uiso 0.5 1 calc PR C 2
H93F H 0.1873 -0.052 0.1493 0.388 Uiso 0.5 1 calc PR C 2
C94B C 0.1026(13) -0.1453(13) 0.046(2) 0.251(17) Uani 0.5 1 d P C 2
H94D H 0.1192 -0.1878 0.0584 0.376 Uiso 0.5 1 calc PR C 2
H94E H 0.0898 -0.1451 -0.0062 0.376 Uiso 0.5 1 calc PR C 2
H94F H 0.078 -0.1415 0.0746 0.376 Uiso 0.5 1 calc PR C 2
H10 H 0.1957(14) 0.293(2) -0.036(2) 0.041(16) Uiso 1 1 d . . .

loop_
_atom_site_aniso_label
_atom_site_aniso_U_11
_atom_site_aniso_U_22
_atom_site_aniso_U_33
_atom_site_aniso_U_23
_atom_site_aniso_U_13
_atom_site_aniso_U_12
Al1 0.0393(7) 0.0442(8) 0.0494(8) 0.0056(6) 0.0086(6) -0.0021(6)
Al2 0.0490(8) 0.0553(9) 0.0461(8) -0.0029(7) 0.0113(6) -0.0051(7)
Al3 0.0477(8) 0.0468(8) 0.0550(9) 0.0002(7) 0.0123(6) -0.0068(6)
Al4 0.0406(8) 0.0569(9) 0.0572(9) 0.0006(7) 0.0089(6) 0.0030(6)
O1 0.041(2) 0.093(3) 0.101(3) -0.011(2) 0.0074(18) 0.0102(18)
O2 0.054(2) 0.069(2) 0.066(2) 0.0258(17) 0.0083(16) 0.0119(16)
O3 0.0469(17) 0.0413(17) 0.0579(18) -0.0014(14) 0.0143(14) 0.0009(14)
O4 0.0383(16) 0.0586(19) 0.0428(17) 0.0019(14) 0.0039(13) -0.0053(14)
O5 0.0369(17) 0.059(2) 0.064(2) -0.0079(15) 0.0021(14) -0.0059(14)
O6 0.0549(19) 0.063(2) 0.0570(19) -0.0080(16) 0.0166(15) 0.0101(16)
O7 0.0577(19) 0.0532(19) 0.0513(18) 0.0064(15) 0.0137(15) -0.0096(15)
O8 0.078(2) 0.107(3) 0.045(2) -0.021(2) 0.0100(17) -0.005(2)
O9 0.079(2) 0.043(2) 0.104(3) -0.001(2) 0.025(2) -0.0133(19)
O10 0.038(2) 0.052(2) 0.060(2) 0.0152(15) 0.0081(16) 0.0047(16)
O11 0.0379(15) 0.0443(17) 0.0438(16) 0.0015(13) 0.0094(12) -0.0006(12)
C11 0.054(6) 0.261(13) 0.43(2) -0.149(13) 0.002(8) 0.034(7)
C12 0.087(9) 0.36(2) 0.38(3) 0.05(2) 0.058(14) 0.087(11)
C13A 0.23(6) 0.30(5) 0.34(6) 0.03(4) -0.05(5) 0.17(5)
C14A 0.12(2) 0.41(5) 0.27(4) 0.06(3) 0.01(2) -0.04(3)
C13B 0.11(2) 0.57(8) 0.50(7) 0.33(7) 0.05(3) 0.11(3)
C14B 0.029(11) 0.34(6) 0.57(12) -0.18(6) 0.04(3) 0.02(2)
C21 0.080(4) 0.124(6) 0.103(5) 0.059(4) 0.019(4) 0.029(4)
C22 0.136(7) 0.132(7) 0.206(9) 0.091(7) 0.062(7) 0.074(6)
C23 0.327(16) 0.328(17) 0.289(15) 0.223(14) 0.086(12) 0.221(14)
C24 0.132(8) 0.111(8) 0.49(2) 0.079(10) 0.092(11) 0.017(6)
C31 0.061(3) 0.047(3) 0.071(3) -0.005(2) 0.016(3) 0.008(2)
C32 0.098(4) 0.069(4) 0.086(4) -0.022(3) 0.021(3) 0.002(3)
C33 0.139(6) 0.091(5) 0.126(6) -0.044(4) 0.025(5) 0.018(4)
C34 0.240(10) 0.100(6) 0.078(5) 0.000(4) 0.044(5) 0.007(6)
C41 0.047(3) 0.081(4) 0.059(3) 0.004(3) -0.004(2) -0.011(2)
C42 0.071(4) 0.096(4) 0.052(3) 0.012(3) -0.002(3) 0.007(3)
C43 0.125(6) 0.135(6) 0.106(5) 0.014(4) -0.063(5) 0.007(5)
C44 0.103(5) 0.091(5) 0.093(5) 0.015(4) 0.005(4) 0.015(4)
C51 0.052(3) 0.080(4) 0.097(4) -0.026(3) -0.003(3) -0.010(3)
C52 0.105(6) 0.148(7) 0.098(6) -0.040(5) -0.009(4) -0.012(5)
C53 0.107(6) 0.231(10) 0.203(10) -0.124(8) -0.029(6) -0.037(6)
C54 0.241(11) 0.200(10) 0.087(6) 0.006(6) -0.020(6) -0.047(8)
C61 0.077(4) 0.124(6) 0.078(4) -0.033(4) 0.014(3) 0.032(4)
C62 0.148(7) 0.091(6) 0.149(7) -0.037(5) -0.004(6) 0.055(5)
C63 0.263(13) 0.268(13) 0.226(11) -0.136(10) -0.017(9) 0.182(11)
C64 0.201(11) 0.083(6) 0.328(16) -0.028(7) -0.066(10) -0.018(6)
C71 0.076(4) 0.067(3) 0.066(3) 0.017(3) 0.025(3) -0.010(3)
C72 0.082(5) 0.200(8) 0.127(6) 0.082(6) 0.036(5) -0.011(5)
C73 0.166(8) 0.331(14) 0.201(10) 0.160(10) 0.110(7) 0.004(9)
C74 0.096(6) 0.278(12) 0.178(9) 0.059(9) 0.056(6) -0.034(7)
C81 0.230(11) 0.271(13) 0.104(7) -0.080(8) -0.046(7) 0.108(10)
C82 0.305(15) 0.265(14) 0.065(6) -0.081(8) 0.021(8) 0.003(12)
C83 0.294(17) 0.35(2) 0.37(2) -0.274(19) -0.083(15) 0.088(15)
C84 0.37(2) 0.59(4) 0.209(18) 0.17(2) 0.034(15) -0.01(2)
C91A 0.114(12) 0.048(9) 0.122(12) -0.003(8) 0.018(10) -0.005(8)
C92A 0.126(15) 0.071(11) 0.087(13) 0.013(9) 0.044(11) -0.032(10)
C93A 0.22(3) 0.112(17) 0.18(2) 0.016(15) 0.018(18) -0.069(17)
C94A 0.31(3) 0.053(12) 0.27(3) 0.028(17) 0.05(3) -0.035(16)
C91B 0.128(14) 0.070(11) 0.128(14) 0.004(9) -0.003(11) -0.024(11)
C92B 0.22(3) 0.065(13) 0.18(3) 0.027(15) 0.07(2) -0.059(16)
C93B 0.44(5) 0.084(15) 0.20(2) 0.037(15) -0.11(3) 0.02(2)
C94B 0.33(4) 0.093(17) 0.34(4) -0.07(3) 0.10(3) -0.10(2)

loop_
_atom_type_symbol
_atom_type_description
_atom_type_scat_dispersion_real
_atom_type_scat_dispersion_imag
_atom_type_scat_source
C C 0.0033 0.0016 'International Tables Vol C Tables 4.2.6.8 and 6.1.1.4'
H H 0 0 'International Tables Vol C Tables 4.2.6.8 and 6.1.1.4'
O O 0.0106 0.006 'International Tables Vol C Tables 4.2.6.8 and 6.1.1.4'
Al Al 0.0645 0.0514 'International Tables Vol C Tables 4.2.6.8 and 6.1.1.4'

loop_
_geom_angle_atom_site_label_1
_geom_angle_atom_site_label_2
_geom_angle_atom_site_label_3
_geom_angle
_geom_angle_site_symmetry_1
_geom_angle_site_symmetry_3
_geom_angle_publ_flag
O10 Al1 O10 79.42(18) 7 . y
O10 Al1 O11 173.06(15) 7 . y
O10 Al1 O11 93.66(15) . . y
O10 Al1 O4 103.29(15) 7 . y
O10 Al1 O4 124.06(15) . . y
O11 Al1 O4 80.07(12) . . y
O10 Al1 O3 103.66(15) 7 . y
O10 Al1 O3 122.86(15) . . y
O11 Al1 O3 80.47(12) . . y
O4 Al1 O3 110.85(13) . . y
O10 Al1 Al1 40.00(11) 7 7 ?
O10 Al1 Al1 39.41(11) . 7 ?
O11 Al1 Al1 133.08(12) . 7 ?
O4 Al1 Al1 120.99(11) . 7 ?
O3 Al1 Al1 120.49(11) . 7 ?
O10 Al1 Al3 143.44(13) 7 . ?
O10 Al1 Al3 119.59(13) . . ?
O11 Al1 Al3 41.37(9) . . ?
O4 Al1 Al3 91.30(10) . . ?
O3 Al1 Al3 39.96(9) . . ?
Al1 Al1 Al3 147.32(8) 7 . ?
O10 Al1 Al2 143.65(13) 7 . ?
O10 Al1 Al2 115.26(12) . . ?
O11 Al1 Al2 39.63(9) . . ?
O4 Al1 Al2 40.49(9) . . ?
O3 Al1 Al2 95.56(10) . . ?
Al1 Al1 Al2 143.06(8) 7 . ?
Al3 Al1 Al2 60.21(5) . . ?
O8 Al2 O7 105.94(17) . . y
O8 Al2 O6 102.24(16) . . y
O7 Al2 O6 107.50(15) . . y
O8 Al2 O11 173.70(17) . . y
O7 Al2 O11 80.20(13) . . y
O6 Al2 O11 76.83(13) . . y
O8 Al2 O4 99.75(15) . . y
O7 Al2 O4 104.34(13) . . y
O6 Al2 O4 134.11(14) . . y
O11 Al2 O4 77.01(12) . . y
O8 Al2 Al1 138.41(13) . . ?
O7 Al2 Al1 91.39(10) . . ?
O6 Al2 Al1 108.15(11) . . ?
O11 Al2 Al1 38.31(8) . . ?
O4 Al2 Al1 38.74(8) . . ?
O8 Al2 Al3 144.75(14) . . ?
O7 Al2 Al3 39.00(9) . . ?
O6 Al2 Al3 94.97(11) . . ?
O11 Al2 Al3 41.28(9) . . ?
O4 Al2 Al3 89.47(10) . . ?
Al1 Al2 Al3 59.71(4) . . ?
O8 Al2 Al4 140.86(13) . . ?
O7 Al2 Al4 88.62(10) . . ?
O6 Al2 Al4 38.77(10) . . ?
O11 Al2 Al4 39.04(8) . . ?
O4 Al2 Al4 111.75(10) . . ?
Al1 Al2 Al4 75.19(5) . . ?
Al3 Al2 Al4 60.63(5) . . ?
O9 Al3 O5 104.08(17) . . y
O9 Al3 O7 103.23(16) . . y
O5 Al3 O7 110.04(14) . . y
O9 Al3 O3 100.06(15) . . y
O5 Al3 O3 123.86(14) . . y
O7 Al3 O3 112.49(14) . . y
O9 Al3 O11 176.93(16) . . y
O5 Al3 O11 77.37(13) . . y
O7 Al3 O11 78.65(12) . . y
O3 Al3 O11 76.93(12) . . y
O9 Al3 Al1 138.28(13) . . ?
O5 Al3 Al1 107.10(11) . . ?
O7 Al3 Al1 91.43(10) . . ?
O3 Al3 Al1 38.89(9) . . ?
O11 Al3 Al1 38.84(8) . . ?
O9 Al3 Al2 141.60(14) . . ?
O5 Al3 Al2 96.62(11) . . ?
O7 Al3 Al2 38.63(9) . . ?
O3 Al3 Al2 94.49(10) . . ?
O11 Al3 Al2 40.09(8) . . ?
Al1 Al3 Al2 60.08(5) . . ?
O9 Al3 Al4 142.49(14) . . ?
O5 Al3 Al4 39.19(9) . . ?
O7 Al3 Al4 88.50(10) . . ?
O3 Al3 Al4 108.15(10) . . ?
O11 Al3 Al4 39.45(8) . . ?
Al1 Al3 Al4 75.44(5) . . ?
Al2 Al3 Al4 60.82(5) . . ?
O1 Al4 O2 103.51(17) . . y
O1 Al4 O6 98.55(16) . . y
O2 Al4 O6 117.36(16) . . y
O1 Al4 O11 166.37(17) . . y
O2 Al4 O11 90.11(13) . . y
O6 Al4 O11 75.12(13) . . y
O1 Al4 O5 97.18(16) . . y
O2 Al4 O5 117.18(15) . . y
O6 Al4 O5 117.02(15) . . y
O11 Al4 O5 75.72(12) . . y
O1 Al4 Al3 130.12(14) . . ?
O2 Al4 Al3 114.31(12) . . ?
O6 Al4 Al3 92.00(11) . . ?
O11 Al4 Al3 39.94(8) . . ?
O5 Al4 Al3 37.02(9) . . ?
O1 Al4 Al2 132.36(14) . . ?
O2 Al4 Al2 113.03(12) . . ?
O6 Al4 Al2 37.67(9) . . ?
O11 Al4 Al2 38.41(8) . . ?
O5 Al4 Al2 92.43(10) . . ?
Al3 Al4 Al2 58.55(4) . . ?
C11 O1 Al4 170.8(8) . . y
C21 O2 Al4 125.9(3) . . y
C31 O3 Al1 130.1(3) . . y
C31 O3 Al3 128.3(3) . . y
Al1 O3 Al3 101.15(14) . . y
C41 O4 Al1 130.2(3) . . y
C41 O4 Al2 127.7(3) . . y
Al1 O4 Al2 100.77(13) . . y
C51 O5 Al3 127.1(3) . . y
C51 O5 Al4 128.2(3) . . y
Al3 O5 Al4 103.80(14) . . y
C61 O6 Al2 127.7(3) . . y
C61 O6 Al4 127.4(3) . . y
Al2 O6 Al4 103.56(15) . . y
C71 O7 Al2 126.8(3) . . y
C71 O7 Al3 130.7(3) . . y
Al2 O7 Al3 102.37(14) . . y
C81 O8 Al2 154.1(7) . . y
C91B O9 C91A 50.3(7) . . ?
C91B O9 Al3 163.1(9) . . y
C91A O9 Al3 145.7(8) . . y
Al1 O10 Al1 100.58(18) 7 . y
Al1 O11 Al2 102.05(13) . . y
Al1 O11 Al4 145.05(16) . . y
Al2 O11 Al4 102.55(13) . . y
Al1 O11 Al3 99.80(13) . . y
Al2 O11 Al3 98.63(13) . . y
Al4 O11 Al3 100.61(13) . . y
C12 C11 O1 161.8(16) . . ?
C11 C12 C13A 152(5) . . ?
C11 C12 C14B 156(4) . . ?
C13A C12 C14B 45(4) . . ?
C11 C12 C13B 90(2) . . ?
C13A C12 C13B 63(3) . . ?
C14B C12 C13B 99(4) . . ?
C11 C12 C14A 92(2) . . ?
C13A C12 C14A 113(3) . . ?
C14B C12 C14A 69(3) . . ?
C13B C12 C14A 150(3) . . ?
O2 C21 C22 115.0(6) . . ?
C24 C22 C21 110.6(7) . . ?
C24 C22 C23 113.3(9) . . ?
C21 C22 C23 108.5(9) . . ?
O3 C31 C32 112.4(4) . . ?
C34 C32 C31 113.1(5) . . ?
C34 C32 C33 112.0(5) . . ?
C31 C32 C33 108.3(5) . . ?
O4 C41 C42 113.1(4) . . ?
C44 C42 C43 112.4(5) . . ?
C44 C42 C41 113.3(4) . . ?
C43 C42 C41 107.6(5) . . ?
O5 C51 C52 112.2(5) . . ?
C54 C52 C51 114.3(7) . . ?
C54 C52 C53 113.2(7) . . ?
C51 C52 C53 107.5(6) . . ?
O6 C61 C62 112.8(5) . . ?
C64 C62 C61 110.0(6) . . ?
C64 C62 C63 114.1(8) . . ?
C61 C62 C63 105.3(8) . . ?
O7 C71 C72 113.6(4) . . ?
C74 C72 C71 119.7(7) . . ?
C74 C72 C73 111.5(7) . . ?
C71 C72 C73 108.2(6) . . ?
C82 C81 O8 138.1(13) . . ?
C81 C82 C83 128.4(17) . . ?
C81 C82 C84 111.9(14) . . ?
C83 C82 C84 108.2(12) . . ?
O9 C91A C92A 121.4(15) . . ?
C94A C92A C91A 116(2) . . ?
C94A C92A C93A 109.7(19) . . ?
C91A C92A C93A 104.4(15) . . ?
O9 C91B C92B 123(2) . . ?
C91B C92B C93B 116(2) . . ?
C91B C92B C94B 112(3) . . ?
C93B C92B C94B 111(2) . . ?

loop_
_geom_bond_atom_site_label_1
_geom_bond_atom_site_label_2
_geom_bond_distance
_geom_bond_site_symmetry_2
_geom_bond_publ_flag
Al1 O10 1.790(4) 7 y
Al1 O10 1.813(3) . y
Al1 O11 1.816(3) . y
Al1 O4 1.825(3) . y
Al1 O3 1.827(3) . y
Al1 Al1 2.772(2) 7 ?
Al1 Al3 2.8541(18) . ?
Al1 Al2 2.8651(19) . ?
Al2 O8 1.690(3) . y
Al2 O7 1.833(3) . y
Al2 O6 1.845(3) . y
Al2 O11 1.869(3) . y
Al2 O4 1.894(3) . y
Al2 Al3 2.869(2) . y
Al2 Al4 2.936(2) . y
Al3 O9 1.695(4) . y
Al3 O5 1.817(3) . y
Al3 O7 1.848(3) . y
Al3 O3 1.868(3) . y
Al3 O11 1.914(3) . y
Al3 Al4 2.931(2) . ?
Al4 O1 1.719(3) . y
Al4 O2 1.766(3) . y
Al4 O6 1.891(3) . y
Al4 O11 1.895(3) . y
Al4 O5 1.907(3) . y
O1 C11 1.223(8) . y
O2 C21 1.426(6) . y
O3 C31 1.438(5) . y
O4 C41 1.448(5) . y
O5 C51 1.431(5) . y
O6 C61 1.430(5) . y
O7 C71 1.440(5) . y
O8 C81 1.271(9) . y
O9 C91B 1.306(15) . y
O9 C91A 1.325(14) . y
O10 Al1 1.790(4) 7 ?
C11 C12 1.219(13) . ?
C12 C13A 1.29(4) . ?
C12 C14B 1.29(3) . ?
C12 C13B 1.63(4) . ?
C12 C14A 1.65(3) . ?
C21 C22 1.478(10) . ?
C22 C24 1.465(12) . ?
C22 C23 1.518(11) . ?
C31 C32 1.511(7) . ?
C32 C34 1.475(8) . ?
C32 C33 1.538(7) . ?
C41 C42 1.527(7) . ?
C42 C44 1.504(7) . ?
C42 C43 1.524(7) . ?
C51 C52 1.493(8) . ?
C52 C54 1.474(10) . ?
C52 C53 1.574(9) . ?
C61 C62 1.513(9) . ?
C62 C64 1.496(11) . ?
C62 C63 1.572(11) . ?
C71 C72 1.477(8) . ?
C72 C74 1.366(9) . ?
C72 C73 1.524(9) . ?
C81 C82 1.257(11) . ?
C82 C83 1.401(13) . ?
C82 C84 1.466(19) . ?
C91A C92A 1.50(2) . ?
C92A C94A 1.40(3) . ?
C92A C93A 1.55(3) . ?
C91B C92B 1.39(3) . ?
C92B C93B 1.51(4) . ?
C92B C94B 1.57(3) . ?
